data_4068328
loop_
_publ_author_name
'Saeed, Irfan'
'Katao, Shohei'
'Nomura, Kotohiro'

_publ_section_title
;
 Synthesis and Structural Analysis of
 (Cyclopentadienyl)(pyrrolide)titanium(IV) Complexes and Their Use in
 Catalysis for Olefin Polymerization
;
_journal_issue 1
_journal_name_full Organometallics
_journal_page_first 111
_journal_paper_doi 10.1021/om800713t
_journal_volume 28
_journal_year 2009
_chemical_formula_moiety 'C16 H25 N Ti '
_chemical_formula_sum 'C16 H25 N Ti'
_chemical_formula_weight 279.28
_space_group_IT_number 14
_symmetry_cell_setting monoclinic
_symmetry_Int_Tables_number 14
_symmetry_space_group_name_Hall '-P 2yn'
_symmetry_space_group_name_H-M 'P 1 21/n 1'
_cell_angle_alpha 90.0000
_cell_angle_beta 93.5074(14)
_cell_angle_gamma 90.0000
_cell_formula_units_Z 4
_cell_length_a 6.8203(3)
_cell_length_b 26.8547(11)
_cell_length_c 8.6868(4)
_cell_measurement_reflns_used 10860
_cell_measurement_temperature 193.1
_cell_measurement_theta_max 27.5
_cell_measurement_theta_min 3.0
_cell_volume 1588.07(12)
_computing_cell_refinement PROCESS-AUTO
_computing_data_collection PROCESS-AUTO
_computing_data_reduction CrystalStructure
_computing_publication_material 'CrystalStructure 3.8'
_computing_structure_refinement CRYSTALS
_computing_structure_solution SIR92
_diffrn_detector_area_resol_mean 10.00
_diffrn_measured_fraction_theta_full 0.997
_diffrn_measured_fraction_theta_max 0.997
_diffrn_measurement_device_type 'Rigaku RAXIS-RAPID'
_diffrn_measurement_method \w
_diffrn_radiation_type 'Mo K\a'
_diffrn_radiation_wavelength 0.71075
_diffrn_reflns_av_R_equivalents 0.024
_diffrn_reflns_limit_h_max 8
_diffrn_reflns_limit_h_min -8
_diffrn_reflns_limit_k_max 34
_diffrn_reflns_limit_k_min -34
_diffrn_reflns_limit_l_max 9
_diffrn_reflns_limit_l_min -11
_diffrn_reflns_number 14926
_diffrn_reflns_theta_full 27.47
_diffrn_reflns_theta_max 27.47
_exptl_absorpt_coefficient_mu 0.524
_exptl_absorpt_correction_T_max 0.877
_exptl_absorpt_correction_T_min 0.681
_exptl_absorpt_correction_type multi-scan
_exptl_absorpt_process_details
;
    Higashi, T. (1995). Program for Absorption Correction.
    Rigaku Corporation, Tokyo, Japan.
;
_exptl_crystal_colour yellow
_exptl_crystal_density_diffrn 1.168
_exptl_crystal_density_method 'not measured'
_exptl_crystal_description block
_exptl_crystal_F_000 600.00
_exptl_crystal_size_max 0.35
_exptl_crystal_size_mid 0.25
_exptl_crystal_size_min 0.25
_refine_diff_density_max 0.27
_refine_diff_density_min -0.25
_refine_ls_extinction_method none
_refine_ls_goodness_of_fit_ref 1.003
_refine_ls_hydrogen_treatment refall
_refine_ls_number_parameters 188
_refine_ls_number_reflns 2580
_refine_ls_R_factor_gt 0.0329
_refine_ls_shift/su_max 0.0000
_refine_ls_structure_factor_coef Fsqd
_refine_ls_weighting_details 'w = 1/[0.0021Fo^2^ + 1.0300\s(Fo^2^)]/(4Fo^2^)'
_refine_ls_weighting_scheme calc
_refine_ls_wR_factor_ref 0.1132
_reflns_number_gt 2568
_reflns_number_total 3629
_reflns_threshold_expression F^2^>2.0\s(F^2^)
_cod_data_source_file om800713t_si_002.cif
_cod_data_source_block '_IS1-79'
_cod_original_cell_volume 1588.07(11)
_cod_original_formula_sum 'C16 H25 N Ti '
_cod_database_code 4068328

loop_
_symmetry_equiv_pos_site_id
_symmetry_equiv_pos_as_xyz
1 +X,+Y,+Z
2 1/2-X,1/2+Y,1/2-Z
3 -X,-Y,-Z
4 1/2+X,1/2-Y,1/2+Z

loop_
_atom_site_label
_atom_site_type_symbol
_atom_site_fract_x
_atom_site_fract_y
_atom_site_fract_z
_atom_site_U_iso_or_equiv
_atom_site_adp_type
_atom_site_occupancy
_atom_site_symmetry_multiplicity
_atom_site_calc_flag
_atom_site_refinement_flags
Ti(1) Ti 0.24906(4) 0.374630(10) 0.74889(3) 0.02379(10) Uani 1.00 1 d .
N(1) N 0.1351(2) 0.38577(6) 0.53381(18) 0.0323(4) Uani 1.00 1 d .
C(1) C 0.5594(2) 0.36602(9) 0.6481(2) 0.0403(5) Uani 1.00 1 d .
C(2) C 0.5673(2) 0.40822(8) 0.7455(2) 0.0365(5) Uani 1.00 1 d .
C(3) C 0.5458(2) 0.39176(7) 0.8982(2) 0.0311(4) Uani 1.00 1 d .
C(4) C 0.5224(2) 0.33978(7) 0.8955(2) 0.0296(4) Uani 1.00 1 d .
C(5) C 0.5298(2) 0.32353(7) 0.7401(2) 0.0353(5) Uani 1.00 1 d .
C(6) C 0.5897(3) 0.36666(12) 0.4780(2) 0.0709(9) Uani 1.00 1 d .
C(7) C 0.5968(3) 0.46100(10) 0.6937(3) 0.0673(8) Uani 1.00 1 d .
C(8) C 0.5646(3) 0.42301(9) 1.0432(2) 0.0544(6) Uani 1.00 1 d .
C(9) C 0.5085(3) 0.30704(9) 1.0349(2) 0.0524(6) Uani 1.00 1 d .
C(10) C 0.5201(3) 0.27043(9) 0.6864(3) 0.0651(8) Uani 1.00 1 d .
C(11) C 0.1373(3) 0.43418(8) 0.8715(2) 0.0436(5) Uani 1.00 1 d .
C(12) C 0.0828(3) 0.31469(8) 0.8232(2) 0.0435(5) Uani 1.00 1 d .
C(13) C 0.1054(2) 0.43148(7) 0.4642(2) 0.0354(5) Uani 1.00 1 d .
C(14) C 0.0578(3) 0.42540(8) 0.3104(2) 0.0416(5) Uani 1.00 1 d .
C(15) C 0.0578(3) 0.37369(8) 0.2812(2) 0.0407(5) Uani 1.00 1 d .
C(16) C 0.1063(2) 0.35080(8) 0.4184(2) 0.0371(5) Uani 1.00 1 d .
H(1) H 0.7264 0.3664 0.4626 0.086 Uiso 1.00 1 c R
H(2) H 0.5296 0.3381 0.4308 0.085 Uiso 1.00 1 c R
H(3) H 0.5322 0.3959 0.4333 0.086 Uiso 1.00 1 c R
H(4) H 0.7178 0.4635 0.6457 0.080 Uiso 1.00 1 c R
H(5) H 0.4921 0.4703 0.6224 0.080 Uiso 1.00 1 c R
H(6) H 0.5991 0.4826 0.7805 0.081 Uiso 1.00 1 c R
H(7) H 0.6957 0.4213 1.0865 0.064 Uiso 1.00 1 c R
H(8) H 0.5324 0.4566 1.0186 0.065 Uiso 1.00 1 c R
H(9) H 0.4775 0.4107 1.1155 0.065 Uiso 1.00 1 c R
H(10) H 0.4473 0.2761 1.0046 0.063 Uiso 1.00 1 c R
H(11) H 0.6379 0.3007 1.0804 0.063 Uiso 1.00 1 c R
H(12) H 0.4314 0.3234 1.1086 0.063 Uiso 1.00 1 c R
H(13) H 0.4254 0.2532 0.7398 0.078 Uiso 1.00 1 c R
H(14) H 0.4853 0.2695 0.5800 0.078 Uiso 1.00 1 c R
H(15) H 0.6434 0.2553 0.7057 0.078 Uiso 1.00 1 c R
H(16) H 0.0011 0.4367 0.8486 0.052 Uiso 1.00 1 c R
H(17) H 0.1617 0.4287 0.9779 0.053 Uiso 1.00 1 c R
H(18) H 0.1987 0.4639 0.8433 0.053 Uiso 1.00 1 c R
H(19) H 0.1127 0.2857 0.7666 0.053 Uiso 1.00 1 c R
H(20) H 0.1132 0.3091 0.9300 0.053 Uiso 1.00 1 c R
H(21) H -0.0531 0.3221 0.8067 0.053 Uiso 1.00 1 c R
H(22) H 0.1169 0.4640 0.5178 0.042 Uiso 1.00 1 c R
H(23) H 0.0279 0.4530 0.2317 0.050 Uiso 1.00 1 c R
H(24) H 0.0271 0.3565 0.1764 0.049 Uiso 1.00 1 c R
H(25) H 0.1187 0.3151 0.4327 0.045 Uiso 1.00 1 c R

loop_
_atom_site_aniso_label
_atom_site_aniso_U_11
_atom_site_aniso_U_22
_atom_site_aniso_U_33
_atom_site_aniso_U_12
_atom_site_aniso_U_13
_atom_site_aniso_U_23
Ti(1) 0.0216(2) 0.0280(2) 0.0217(2) 0.00072(12) 0.00012(14) 0.00260(12)
N(1) 0.0306(8) 0.0387(8) 0.0270(8) 0.0004(6) -0.0032(6) 0.0009(6)
C(1) 0.0197(9) 0.0704(15) 0.0309(10) 0.0011(8) 0.0018(7) 0.0025(9)
C(2) 0.0247(8) 0.0420(10) 0.0420(11) -0.0057(8) -0.0035(7) 0.0099(9)
C(3) 0.0268(9) 0.0320(9) 0.0333(10) 0.0021(7) -0.0071(7) -0.0011(8)
C(4) 0.0252(8) 0.0305(9) 0.0325(9) 0.0043(7) -0.0032(7) 0.0039(7)
C(5) 0.0241(8) 0.0383(10) 0.0433(11) 0.0053(7) 0.0003(7) -0.0090(9)
C(6) 0.0354(13) 0.144(3) 0.0340(12) -0.0002(13) 0.0116(10) 0.0020(14)
C(7) 0.0465(13) 0.0623(16) 0.091(2) -0.0173(12) -0.0116(13) 0.0402(15)
C(8) 0.0581(14) 0.0527(14) 0.0494(13) 0.0057(11) -0.0216(11) -0.0175(11)
C(9) 0.0475(13) 0.0566(14) 0.0521(13) 0.0069(10) -0.0051(10) 0.0249(11)
C(10) 0.0515(14) 0.0573(15) 0.0857(19) 0.0117(11) -0.0007(13) -0.0357(14)
C(11) 0.0440(11) 0.0515(13) 0.0352(10) 0.0130(9) 0.0018(8) -0.0047(9)
C(12) 0.0343(10) 0.0496(12) 0.0463(12) -0.0057(9) 0.0011(8) 0.0116(10)
C(13) 0.0357(10) 0.0361(11) 0.0338(10) 0.0012(8) -0.0017(7) 0.0043(8)
C(14) 0.0406(11) 0.0529(13) 0.0311(10) -0.0022(9) -0.0011(8) 0.0109(9)
C(15) 0.0367(11) 0.0582(14) 0.0270(10) -0.0037(8) 0.0002(8) -0.0048(8)
C(16) 0.0370(10) 0.0385(11) 0.0352(10) 0.0005(8) -0.0018(8) -0.0032(8)

loop_
_atom_type_symbol
_atom_type_description
_atom_type_scat_dispersion_real
_atom_type_scat_dispersion_imag
_atom_type_scat_source
C C 0.003 0.002
;
International Tables for Crystallography
(1992, Vol. C, Tables 4.2.6.8 and 6.1.1.4)
;
H H 0.000 0.000
;
International Tables for Crystallography
(1992, Vol. C, Table 6.1.1.4)
;
N N 0.006 0.003
;
International Tables for Crystallography
(1992, Vol. C, Tables 4.2.6.8 and 6.1.1.4)
;
Ti Ti 0.278 0.446
;
International Tables for Crystallography
(1992, Vol. C, Tables 4.2.6.8 and 6.1.1.4)
;

loop_
_geom_angle_atom_site_label_1
_geom_angle_atom_site_label_2
_geom_angle_atom_site_label_3
_geom_angle
_geom_angle_publ_flag
N(1) Ti(1) C(1) 88.52(6) yes
N(1) Ti(1) C(2) 103.71(6) yes
N(1) Ti(1) C(3) 138.43(6) yes
N(1) Ti(1) C(4) 143.48(6) yes
N(1) Ti(1) C(5) 109.03(6) yes
N(1) Ti(1) C(11) 103.20(7) yes
N(1) Ti(1) C(12) 102.47(7) yes
C(1) Ti(1) C(2) 34.98(7) yes
C(1) Ti(1) C(3) 57.80(6) yes
C(1) Ti(1) C(4) 57.85(6) yes
C(1) Ti(1) C(5) 34.94(7) yes
C(1) Ti(1) C(11) 129.02(8) yes
C(1) Ti(1) C(12) 123.80(8) yes
C(2) Ti(1) C(3) 34.76(6) yes
C(2) Ti(1) C(4) 57.67(6) yes
C(2) Ti(1) C(5) 58.11(6) yes
C(2) Ti(1) C(11) 94.51(7) yes
C(2) Ti(1) C(12) 144.72(7) yes
C(3) Ti(1) C(4) 34.30(6) yes
C(3) Ti(1) C(5) 57.72(6) yes
C(3) Ti(1) C(11) 84.20(7) yes
C(3) Ti(1) C(12) 116.05(7) yes
C(4) Ti(1) C(5) 34.89(6) yes
C(4) Ti(1) C(11) 109.01(7) yes
C(4) Ti(1) C(12) 87.37(7) yes
C(5) Ti(1) C(11) 141.52(7) yes
C(5) Ti(1) C(12) 91.08(7) yes
C(11) Ti(1) C(12) 102.10(8) yes
Ti(1) N(1) C(13) 125.53(12) yes
Ti(1) N(1) C(16) 127.37(13) yes
C(13) N(1) C(16) 106.07(15) yes
Ti(1) C(1) C(2) 72.57(11) yes
Ti(1) C(1) C(5) 72.90(10) yes
Ti(1) C(1) C(6) 123.05(13) yes
C(2) C(1) C(5) 108.06(17) yes
C(2) C(1) C(6) 125.2(2) yes
C(5) C(1) C(6) 126.7(2) yes
Ti(1) C(2) C(1) 72.45(10) yes
Ti(1) C(2) C(3) 73.71(10) yes
Ti(1) C(2) C(7) 120.35(13) yes
C(1) C(2) C(3) 107.97(18) yes
C(1) C(2) C(7) 125.27(19) yes
C(3) C(2) C(7) 126.76(19) yes
Ti(1) C(3) C(2) 71.53(10) yes
Ti(1) C(3) C(4) 72.96(9) yes
Ti(1) C(3) C(8) 125.93(13) yes
C(2) C(3) C(4) 108.25(16) yes
C(2) C(3) C(8) 126.81(18) yes
C(4) C(3) C(8) 124.67(17) yes
Ti(1) C(4) C(3) 72.74(9) yes
Ti(1) C(4) C(5) 71.67(9) yes
Ti(1) C(4) C(9) 125.03(12) yes
C(3) C(4) C(5) 108.06(16) yes
C(3) C(4) C(9) 125.45(17) yes
C(5) C(4) C(9) 126.32(17) yes
Ti(1) C(5) C(1) 72.16(10) yes
Ti(1) C(5) C(4) 73.44(10) yes
Ti(1) C(5) C(10) 122.83(13) yes
C(1) C(5) C(4) 107.65(16) yes
C(1) C(5) C(10) 126.59(19) yes
C(4) C(5) C(10) 125.66(18) yes
N(1) C(13) C(14) 110.04(17) yes
C(13) C(14) C(15) 106.93(18) yes
C(14) C(15) C(16) 106.80(18) yes
N(1) C(16) C(15) 110.16(18) yes
C(1) C(6) H(1) 109.5 no
C(1) C(6) H(2) 109.5 no
C(1) C(6) H(3) 109.5 no
H(1) C(6) H(2) 109.5 no
H(1) C(6) H(3) 109.5 no
H(2) C(6) H(3) 109.5 no
C(2) C(7) H(4) 109.5 no
C(2) C(7) H(5) 109.5 no
C(2) C(7) H(6) 109.5 no
H(4) C(7) H(5) 109.5 no
H(4) C(7) H(6) 109.5 no
H(5) C(7) H(6) 109.5 no
C(3) C(8) H(7) 109.5 no
C(3) C(8) H(8) 109.5 no
C(3) C(8) H(9) 109.5 no
H(7) C(8) H(8) 109.5 no
H(7) C(8) H(9) 109.5 no
H(8) C(8) H(9) 109.5 no
C(4) C(9) H(10) 109.5 no
C(4) C(9) H(11) 109.5 no
C(4) C(9) H(12) 109.5 no
H(10) C(9) H(11) 109.5 no
H(10) C(9) H(12) 109.5 no
H(11) C(9) H(12) 109.5 no
C(5) C(10) H(13) 109.5 no
C(5) C(10) H(14) 109.5 no
C(5) C(10) H(15) 109.5 no
H(13) C(10) H(14) 109.5 no
H(13) C(10) H(15) 109.5 no
H(14) C(10) H(15) 109.5 no
Ti(1) C(11) H(16) 109.5 no
Ti(1) C(11) H(17) 109.5 no
Ti(1) C(11) H(18) 109.5 no
H(16) C(11) H(17) 109.5 no
H(16) C(11) H(18) 109.5 no
H(17) C(11) H(18) 109.5 no
Ti(1) C(12) H(19) 109.5 no
Ti(1) C(12) H(20) 109.5 no
Ti(1) C(12) H(21) 109.5 no
H(19) C(12) H(20) 109.5 no
H(19) C(12) H(21) 109.5 no
H(20) C(12) H(21) 109.5 no
N(1) C(13) H(22) 125.0 no
C(14) C(13) H(22) 125.0 no
C(13) C(14) H(23) 126.5 no
C(15) C(14) H(23) 126.5 no
C(14) C(15) H(24) 126.6 no
C(16) C(15) H(24) 126.6 no
N(1) C(16) H(25) 124.9 no
C(15) C(16) H(25) 124.9 no

loop_
_geom_bond_atom_site_label_1
_geom_bond_atom_site_label_2
_geom_bond_distance
_geom_bond_publ_flag
Ti(1) N(1) 2.0017(15) yes
Ti(1) C(1) 2.3510(19) yes
Ti(1) C(2) 2.3526(18) yes
Ti(1) C(3) 2.3808(17) yes
Ti(1) C(4) 2.3836(17) yes
Ti(1) C(5) 2.3606(18) yes
Ti(1) C(11) 2.091(2) yes
Ti(1) C(12) 2.094(2) yes
N(1) C(13) 1.378(2) yes
N(1) C(16) 1.379(2) yes
C(1) C(2) 1.413(3) yes
C(1) C(5) 1.415(2) yes
C(1) C(6) 1.504(3) yes
C(2) C(3) 1.414(2) yes
C(2) C(7) 1.504(3) yes
C(3) C(4) 1.405(2) yes
C(3) C(8) 1.512(2) yes
C(4) C(5) 1.422(2) yes
C(4) C(9) 1.504(3) yes
C(5) C(10) 1.500(3) yes
C(13) C(14) 1.365(2) yes
C(14) C(15) 1.412(3) yes
C(15) C(16) 1.363(2) yes
C(6) H(1) 0.950 no
C(6) H(2) 0.950 no
C(6) H(3) 0.950 no
C(7) H(4) 0.950 no
C(7) H(5) 0.950 no
C(7) H(6) 0.950 no
C(8) H(7) 0.950 no
C(8) H(8) 0.950 no
C(8) H(9) 0.950 no
C(9) H(10) 0.960 no
C(9) H(11) 0.960 no
C(9) H(12) 0.960 no
C(10) H(13) 0.940 no
C(10) H(14) 0.940 no
C(10) H(15) 0.940 no
C(11) H(16) 0.940 no
C(11) H(17) 0.940 no
C(11) H(18) 0.940 no
C(12) H(19) 0.950 no
C(12) H(20) 0.950 no
C(12) H(21) 0.950 no
C(13) H(22) 0.990 no
C(14) H(23) 1.020 no
C(15) H(24) 1.030 no
C(16) H(25) 0.970 no

loop_
_geom_contact_atom_site_label_1
_geom_contact_atom_site_label_2
_geom_contact_distance
_geom_contact_site_symmetry_2
N(1) H(1) 2.866 1_455
C(1) H(21) 3.135 1_655
C(2) H(16) 3.133 1_655
C(2) H(21) 3.487 1_655
C(3) H(16) 3.384 1_655
C(3) H(21) 3.446 1_655
C(4) H(21) 3.078 1_655
C(5) H(21) 2.869 1_655
C(6) H(9) 3.407 1_554
C(6) H(12) 3.520 1_554
C(7) H(5) 3.333 3_666
C(7) H(8) 3.491 3_667
C(7) H(16) 3.064 1_655
C(7) H(22) 3.419 3_666
C(7) H(23) 3.479 3_666
C(8) H(3) 3.486 1_556
C(8) H(6) 3.199 3_667
C(8) H(8) 3.337 3_667
C(8) H(16) 3.532 1_655
C(8) H(18) 3.552 3_667
C(8) H(23) 3.561 1_656
C(9) H(2) 3.534 1_556
C(9) H(15) 3.414 4_455
C(9) H(19) 3.253 4_555
C(9) H(25) 3.492 4_555
C(10) H(11) 3.316 4_454
C(10) H(20) 3.177 4_554
C(10) H(21) 3.335 1_655
C(10) H(24) 3.412 4_555
C(10) H(25) 3.182 4_555
C(11) H(4) 3.459 1_455
C(11) H(23) 3.299 1_556
C(11) H(23) 3.337 3_566
C(11) H(24) 3.488 1_556
C(12) H(14) 3.274 4_455
C(12) H(15) 3.491 1_455
C(12) H(24) 3.311 1_556
C(13) H(1) 3.120 1_455
C(13) H(4) 3.274 1_455
C(13) H(4) 3.234 3_666
C(13) H(22) 3.199 3_566
C(14) H(1) 3.120 1_455
C(14) H(4) 3.364 3_666
C(14) H(6) 3.526 3_666
C(14) H(7) 3.051 1_454
C(14) H(9) 3.436 1_554
C(14) H(17) 3.018 1_554
C(14) H(22) 3.562 3_566
C(15) H(1) 2.840 1_455
C(15) H(7) 3.176 1_454
C(15) H(9) 3.429 1_554
C(15) H(12) 3.321 1_554
C(15) H(13) 3.538 4_454
C(15) H(15) 3.580 4_454
C(15) H(17) 3.140 1_554
C(15) H(20) 3.550 1_554
C(16) H(1) 2.675 1_455
C(16) H(13) 3.390 4_454
C(16) H(15) 3.413 4_454
H(1) N(1) 2.866 1_655
H(1) C(13) 3.120 1_655
H(1) C(14) 3.120 1_655
H(1) C(15) 2.840 1_655
H(1) C(16) 2.675 1_655
H(1) H(7) 3.580 1_554
H(1) H(9) 3.573 1_554
H(1) H(21) 3.473 1_655
H(1) H(24) 3.329 1_655
H(1) H(25) 3.034 1_655
H(2) C(9) 3.534 1_554
H(2) H(9) 3.363 1_554
H(2) H(11) 3.331 1_554
H(2) H(12) 2.865 1_554
H(3) C(8) 3.486 1_554
H(3) H(7) 3.346 1_554
H(3) H(9) 2.792 1_554
H(3) H(12) 3.461 1_554
H(4) C(11) 3.459 1_655
H(4) C(13) 3.274 1_655
H(4) C(13) 3.234 3_666
H(4) C(14) 3.364 3_666
H(4) H(5) 3.198 3_666
H(4) H(16) 2.634 1_655
H(4) H(22) 3.002 1_655
H(4) H(22) 2.698 3_666
H(4) H(23) 2.992 3_666
H(5) C(7) 3.333 3_666
H(5) H(4) 3.198 3_666
H(5) H(5) 2.666 3_666
H(5) H(22) 3.480 3_666
H(6) C(8) 3.199 3_667
H(6) C(14) 3.526 3_666
H(6) H(7) 3.510 3_667
H(6) H(8) 2.590 3_667
H(6) H(9) 3.059 3_667
H(6) H(16) 3.031 1_655
H(6) H(17) 3.510 3_667
H(6) H(23) 3.084 3_666
H(7) C(14) 3.051 1_656
H(7) C(15) 3.176 1_656
H(7) H(1) 3.580 1_556
H(7) H(3) 3.346 1_556
H(7) H(6) 3.510 3_667
H(7) H(16) 3.051 1_655
H(7) H(17) 3.376 1_655
H(7) H(18) 3.216 3_667
H(7) H(23) 2.664 1_656
H(7) H(24) 2.920 1_656
H(8) C(7) 3.491 3_667
H(8) C(8) 3.337 3_667
H(8) H(6) 2.590 3_667
H(8) H(8) 2.390 3_667
H(8) H(18) 3.016 3_667
H(9) C(6) 3.407 1_556
H(9) C(14) 3.436 1_556
H(9) C(15) 3.429 1_556
H(9) H(1) 3.573 1_556
H(9) H(2) 3.363 1_556
H(9) H(3) 2.792 1_556
H(9) H(6) 3.059 3_667
H(9) H(23) 3.476 1_556
H(9) H(24) 3.468 1_556
H(10) H(14) 3.480 4_455
H(10) H(15) 2.916 4_455
H(10) H(19) 2.982 4_555
H(10) H(25) 2.800 4_555
H(11) C(10) 3.316 4_555
H(11) H(2) 3.331 1_556
H(11) H(13) 2.743 4_555
H(11) H(14) 3.029 4_555
H(11) H(19) 2.840 4_555
H(11) H(20) 3.575 1_655
H(11) H(21) 3.322 1_655
H(11) H(24) 3.117 1_656
H(11) H(25) 3.364 4_555
H(12) C(6) 3.520 1_556
H(12) C(15) 3.321 1_556
H(12) H(2) 2.865 1_556
H(12) H(3) 3.461 1_556
H(12) H(15) 3.040 4_455
H(12) H(19) 3.434 4_555
H(12) H(24) 2.990 1_556
H(13) C(15) 3.538 4_555
H(13) C(16) 3.390 4_555
H(13) H(11) 2.743 4_454
H(13) H(20) 3.479 4_554
H(13) H(24) 3.085 4_555
H(13) H(25) 2.763 4_555
H(14) C(12) 3.274 4_554
H(14) H(10) 3.480 4_554
H(14) H(11) 3.029 4_454
H(14) H(19) 3.264 4_554
H(14) H(20) 2.656 4_554
H(14) H(21) 3.419 4_554
H(14) H(24) 3.495 4_555
H(15) C(9) 3.414 4_554
H(15) C(12) 3.491 1_655
H(15) C(15) 3.580 4_555
H(15) C(16) 3.413 4_555
H(15) H(10) 2.916 4_554
H(15) H(12) 3.040 4_554
H(15) H(19) 3.314 1_655
H(15) H(20) 2.951 4_554
H(15) H(21) 2.838 1_655
H(15) H(24) 3.113 4_555
H(15) H(25) 2.744 4_555
H(16) C(2) 3.133 1_455
H(16) C(3) 3.384 1_455
H(16) C(7) 3.064 1_455
H(16) C(8) 3.532 1_455
H(16) H(4) 2.634 1_455
H(16) H(6) 3.031 1_455
H(16) H(7) 3.051 1_455
H(16) H(23) 3.350 1_556
H(16) H(23) 3.047 3_566
H(16) H(24) 3.566 1_556
H(17) C(14) 3.018 1_556
H(17) C(15) 3.140 1_556
H(17) H(6) 3.510 3_667
H(17) H(7) 3.376 1_455
H(17) H(23) 2.523 1_556
H(17) H(24) 2.787 1_556
H(18) C(8) 3.552 3_667
H(18) H(7) 3.216 3_667
H(18) H(8) 3.016 3_667
H(18) H(23) 2.771 3_566
H(19) C(9) 3.253 4_454
H(19) H(10) 2.982 4_454
H(19) H(11) 2.840 4_454
H(19) H(12) 3.434 4_454
H(19) H(14) 3.264 4_455
H(19) H(15) 3.314 1_455
H(20) C(10) 3.177 4_455
H(20) C(15) 3.550 1_556
H(20) H(11) 3.575 1_455
H(20) H(13) 3.479 4_455
H(20) H(14) 2.656 4_455
H(20) H(15) 2.951 4_455
H(20) H(24) 2.590 1_556
H(21) C(1) 3.135 1_455
H(21) C(2) 3.487 1_455
H(21) C(3) 3.446 1_455
H(21) C(4) 3.078 1_455
H(21) C(5) 2.869 1_455
H(21) C(10) 3.335 1_455
H(21) H(1) 3.473 1_455
H(21) H(11) 3.322 1_455
H(21) H(14) 3.419 4_455
H(21) H(15) 2.838 1_455
H(21) H(24) 3.354 1_556
H(22) C(7) 3.419 3_666
H(22) C(13) 3.199 3_566
H(22) C(14) 3.562 3_566
H(22) H(4) 3.002 1_455
H(22) H(4) 2.698 3_666
H(22) H(5) 3.480 3_666
H(22) H(22) 2.514 3_566
H(22) H(23) 3.309 3_566
H(23) C(7) 3.479 3_666
H(23) C(8) 3.561 1_454
H(23) C(11) 3.299 1_554
H(23) C(11) 3.337 3_566
H(23) H(4) 2.992 3_666
H(23) H(6) 3.084 3_666
H(23) H(7) 2.664 1_454
H(23) H(9) 3.476 1_554
H(23) H(16) 3.350 1_554
H(23) H(16) 3.047 3_566
H(23) H(17) 2.523 1_554
H(23) H(18) 2.771 3_566
H(23) H(22) 3.309 3_566
H(24) C(10) 3.412 4_454
H(24) C(11) 3.488 1_554
H(24) C(12) 3.311 1_554
H(24) H(1) 3.329 1_455
H(24) H(7) 2.920 1_454
H(24) H(9) 3.468 1_554
H(24) H(11) 3.117 1_454
H(24) H(12) 2.990 1_554
H(24) H(13) 3.085 4_454
H(24) H(14) 3.495 4_454
H(24) H(15) 3.113 4_454
H(24) H(16) 3.566 1_554
H(24) H(17) 2.787 1_554
H(24) H(20) 2.590 1_554
H(24) H(21) 3.354 1_554
H(25) C(9) 3.492 4_454
H(25) C(10) 3.182 4_454
H(25) H(1) 3.034 1_455
H(25) H(10) 2.800 4_454
H(25) H(11) 3.364 4_454
H(25) H(13) 2.763 4_454
H(25) H(15) 2.744 4_454

loop_
_geom_torsion_atom_site_label_1
_geom_torsion_atom_site_label_2
_geom_torsion_atom_site_label_3
_geom_torsion_atom_site_label_4
_geom_torsion
N(1) Ti(1) C(1) C(2) 116.78(12)
N(1) Ti(1) C(1) C(5) -127.33(11)
N(1) Ti(1) C(1) C(6) -4.3(2)
C(1) Ti(1) N(1) C(13) -93.57(16)
C(1) Ti(1) N(1) C(16) 73.13(16)
N(1) Ti(1) C(2) C(1) -66.73(12)
N(1) Ti(1) C(2) C(3) 177.84(11)
N(1) Ti(1) C(2) C(7) 54.38(18)
C(2) Ti(1) N(1) C(13) -61.79(16)
C(2) Ti(1) N(1) C(16) 104.92(16)
N(1) Ti(1) C(3) C(2) -3.17(16)
N(1) Ti(1) C(3) C(4) -119.76(12)
N(1) Ti(1) C(3) C(8) 119.39(16)
C(3) Ti(1) N(1) C(13) -59.93(19)
C(3) Ti(1) N(1) C(16) 106.78(16)
N(1) Ti(1) C(4) C(3) 104.56(13)
N(1) Ti(1) C(4) C(5) -11.86(16)
N(1) Ti(1) C(4) C(9) -133.84(16)
C(4) Ti(1) N(1) C(13) -115.23(16)
C(4) Ti(1) N(1) C(16) 51.5(2)
N(1) Ti(1) C(5) C(1) 57.22(12)
N(1) Ti(1) C(5) C(4) 172.56(10)
N(1) Ti(1) C(5) C(10) -65.29(18)
C(5) Ti(1) N(1) C(13) -122.37(15)
C(5) Ti(1) N(1) C(16) 44.33(17)
C(11) Ti(1) N(1) C(13) 36.28(17)
C(11) Ti(1) N(1) C(16) -157.02(16)
C(12) Ti(1) N(1) C(13) 142.08(15)
C(12) Ti(1) N(1) C(16) -51.21(17)
C(1) Ti(1) C(2) C(3) -115.44(17)
C(1) Ti(1) C(2) C(7) 121.1(2)
C(2) Ti(1) C(1) C(5) 115.89(16)
C(2) Ti(1) C(1) C(6) -121.1(2)
C(1) Ti(1) C(3) C(2) 37.72(12)
C(1) Ti(1) C(3) C(4) -78.88(12)
C(1) Ti(1) C(3) C(8) 160.27(19)
C(3) Ti(1) C(1) C(2) -37.47(11)
C(3) Ti(1) C(1) C(5) 78.41(11)
C(3) Ti(1) C(1) C(6) -158.6(2)
C(1) Ti(1) C(4) C(3) 78.73(12)
C(1) Ti(1) C(4) C(5) -37.69(11)
C(1) Ti(1) C(4) C(9) -159.67(19)
C(4) Ti(1) C(1) C(2) -78.25(12)
C(4) Ti(1) C(1) C(5) 37.63(10)
C(4) Ti(1) C(1) C(6) 160.7(2)
C(1) Ti(1) C(5) C(4) 115.34(15)
C(1) Ti(1) C(5) C(10) -122.5(2)
C(5) Ti(1) C(1) C(2) -115.89(16)
C(5) Ti(1) C(1) C(6) 123.0(2)
C(11) Ti(1) C(1) C(2) 10.93(15)
C(11) Ti(1) C(1) C(5) 126.82(12)
C(11) Ti(1) C(1) C(6) -110.2(2)
C(12) Ti(1) C(1) C(2) -139.18(12)
C(12) Ti(1) C(1) C(5) -23.29(14)
C(12) Ti(1) C(1) C(6) 99.7(2)
C(2) Ti(1) C(3) C(4) -116.59(16)
C(2) Ti(1) C(3) C(8) 122.6(2)
C(3) Ti(1) C(2) C(1) 115.44(17)
C(3) Ti(1) C(2) C(7) -123.5(2)
C(2) Ti(1) C(4) C(3) 37.11(10)
C(2) Ti(1) C(4) C(5) -79.31(11)
C(2) Ti(1) C(4) C(9) 158.70(19)
C(4) Ti(1) C(2) C(1) 78.82(12)
C(4) Ti(1) C(2) C(3) -36.61(10)
C(4) Ti(1) C(2) C(7) -160.1(2)
C(2) Ti(1) C(5) C(1) -37.40(11)
C(2) Ti(1) C(5) C(4) 77.94(11)
C(2) Ti(1) C(5) C(10) -159.9(2)
C(5) Ti(1) C(2) C(1) 37.37(11)
C(5) Ti(1) C(2) C(3) -78.07(12)
C(5) Ti(1) C(2) C(7) 158.5(2)
C(11) Ti(1) C(2) C(1) -171.50(12)
C(11) Ti(1) C(2) C(3) 73.06(12)
C(11) Ti(1) C(2) C(7) -50.39(18)
C(12) Ti(1) C(2) C(1) 70.12(17)
C(12) Ti(1) C(2) C(3) -45.32(18)
C(12) Ti(1) C(2) C(7) -168.78(17)
C(3) Ti(1) C(4) C(5) -116.42(15)
C(3) Ti(1) C(4) C(9) 121.6(2)
C(4) Ti(1) C(3) C(2) 116.59(16)
C(4) Ti(1) C(3) C(8) -120.8(2)
C(3) Ti(1) C(5) C(1) -78.68(12)
C(3) Ti(1) C(5) C(4) 36.66(10)
C(3) Ti(1) C(5) C(10) 158.8(2)
C(5) Ti(1) C(3) C(2) 79.30(12)
C(5) Ti(1) C(3) C(4) -37.30(10)
C(5) Ti(1) C(3) C(8) -158.14(19)
C(11) Ti(1) C(3) C(2) -106.55(12)
C(11) Ti(1) C(3) C(4) 136.86(11)
C(11) Ti(1) C(3) C(8) 16.01(17)
C(12) Ti(1) C(3) C(2) 152.80(12)
C(12) Ti(1) C(3) C(4) 36.20(13)
C(12) Ti(1) C(3) C(8) -84.64(18)
C(4) Ti(1) C(5) C(1) -115.34(15)
C(4) Ti(1) C(5) C(10) 122.1(2)
C(5) Ti(1) C(4) C(3) 116.42(15)
C(5) Ti(1) C(4) C(9) -122.0(2)
C(11) Ti(1) C(4) C(3) -46.02(12)
C(11) Ti(1) C(4) C(5) -162.44(11)
C(11) Ti(1) C(4) C(9) 75.58(17)
C(12) Ti(1) C(4) C(3) -147.91(11)
C(12) Ti(1) C(4) C(5) 95.67(11)
C(12) Ti(1) C(4) C(9) -26.32(17)
C(11) Ti(1) C(5) C(1) -88.06(16)
C(11) Ti(1) C(5) C(4) 27.28(17)
C(11) Ti(1) C(5) C(10) 149.42(17)
C(12) Ti(1) C(5) C(1) 160.81(12)
C(12) Ti(1) C(5) C(4) -83.85(11)
C(12) Ti(1) C(5) C(10) 38.29(18)
Ti(1) N(1) C(13) C(14) 169.56(13)
Ti(1) N(1) C(16) C(15) -169.47(14)
C(13) N(1) C(16) C(15) -0.7(2)
C(16) N(1) C(13) C(14) 0.5(2)
Ti(1) C(1) C(2) C(3) 65.68(12)
Ti(1) C(1) C(2) C(7) -115.18(18)
Ti(1) C(1) C(5) C(4) -65.38(12)
Ti(1) C(1) C(5) C(10) 118.05(19)
C(2) C(1) C(5) Ti(1) 64.54(12)
C(2) C(1) C(5) C(4) -0.8(2)
C(2) C(1) C(5) C(10) -177.41(18)
C(5) C(1) C(2) Ti(1) -64.75(12)
C(5) C(1) C(2) C(3) 0.9(2)
C(5) C(1) C(2) C(7) -179.93(14)
C(6) C(1) C(2) Ti(1) 118.56(19)
C(6) C(1) C(2) C(3) -175.76(18)
C(6) C(1) C(2) C(7) 3.4(3)
C(6) C(1) C(5) Ti(1) -118.83(19)
C(6) C(1) C(5) C(4) 175.79(18)
C(6) C(1) C(5) C(10) -0.8(3)
Ti(1) C(2) C(3) C(4) 64.19(12)
Ti(1) C(2) C(3) C(8) -121.52(19)
C(1) C(2) C(3) Ti(1) -64.85(12)
C(1) C(2) C(3) C(4) -0.66(19)
C(1) C(2) C(3) C(8) 173.63(18)
C(7) C(2) C(3) Ti(1) 116.03(19)
C(7) C(2) C(3) C(4) -179.79(18)
C(7) C(2) C(3) C(8) -5.5(3)
Ti(1) C(3) C(4) C(5) 63.40(11)
Ti(1) C(3) C(4) C(9) -121.10(17)
C(2) C(3) C(4) Ti(1) -63.26(12)
C(2) C(3) C(4) C(5) 0.14(19)
C(2) C(3) C(4) C(9) 175.64(17)
C(8) C(3) C(4) Ti(1) 122.29(18)
C(8) C(3) C(4) C(5) -174.31(17)
C(8) C(3) C(4) C(9) 1.2(2)
Ti(1) C(4) C(5) C(1) 64.53(12)
Ti(1) C(4) C(5) C(10) -118.86(19)
C(3) C(4) C(5) Ti(1) -64.09(11)
C(3) C(4) C(5) C(1) 0.43(19)
C(3) C(4) C(5) C(10) 177.04(18)
C(9) C(4) C(5) Ti(1) 120.46(18)
C(9) C(4) C(5) C(1) -175.01(17)
C(9) C(4) C(5) C(10) 1.6(3)
N(1) C(13) C(14) C(15) -0.2(2)
C(13) C(14) C(15) C(16) -0.3(2)
C(14) C(15) C(16) N(1) 0.6(2)
